data_4029578
loop_
_publ_author_name
'Tekavec, Thomas N.'
'Louie, Janis'

_publ_section_title
;
 Nickel-catalyzed cycloadditions of unsaturated hydrocarbons, aldehydes,
 and ketones.
;
_journal_issue 7
_journal_name_full 'The Journal of organic chemistry'
_journal_page_first 2641
_journal_page_last 2648
_journal_paper_doi 10.1021/jo702508w
_journal_volume 73
_journal_year 2008
_chemical_formula_moiety 'C29 H38 O9'
_chemical_formula_sum 'C29 H38 O9'
_chemical_formula_weight 530.59
_chemical_name_systematic
; 
 ? 
;
_space_group_IT_number 2
_symmetry_cell_setting triclinic
_symmetry_space_group_name_Hall '-P 1'
_symmetry_space_group_name_H-M 'P -1'
_atom_sites_solution_hydrogens geom
_atom_sites_solution_primary direct
_atom_sites_solution_secondary difmap
_audit_creation_method SHELXL-97
_cell_angle_alpha 115.7718(17)
_cell_angle_beta 93.782(3)
_cell_angle_gamma 101.877(3)
_cell_formula_units_Z 2
_cell_length_a 9.4654(3)
_cell_length_b 12.0269(5)
_cell_length_c 13.8261(5)
_cell_measurement_reflns_used 80685
_cell_measurement_temperature 150(1)
_cell_measurement_theta_max 27.485
_cell_measurement_theta_min 1.018
_cell_volume 1365.31(9)
_computing_cell_refinement DENZO-SMN
_computing_data_collection 'Nonius COLLECT'
_computing_data_reduction DENZO-SMN
_computing_molecular_graphics 'WinGX, Ortep3'
_computing_structure_refinement 'SHELXL-97 (Sheldrick, 1997)'
_computing_structure_solution SIR97
_diffrn_ambient_temperature 150(1)
_diffrn_measured_fraction_theta_full 0.993
_diffrn_measured_fraction_theta_max 0.993
_diffrn_measurement_device_type 'Nonius KappaCCD Diffractomer'
_diffrn_measurement_method 'Phi and Omega scan'
_diffrn_radiation_monochromator graphite
_diffrn_radiation_source 'fine-focus sealed tube'
_diffrn_radiation_type MoK\a
_diffrn_radiation_wavelength 0.71073
_diffrn_reflns_av_R_equivalents 0.0269
_diffrn_reflns_av_sigmaI/netI 0.0408
_diffrn_reflns_limit_h_max 12
_diffrn_reflns_limit_h_min -12
_diffrn_reflns_limit_k_max 15
_diffrn_reflns_limit_k_min -15
_diffrn_reflns_limit_l_max 17
_diffrn_reflns_limit_l_min -17
_diffrn_reflns_number 11774
_diffrn_reflns_theta_full 27.48
_diffrn_reflns_theta_max 27.48
_diffrn_reflns_theta_min 2.54
_exptl_absorpt_coefficient_mu 0.095
_exptl_absorpt_correction_T_max 0.9812
_exptl_absorpt_correction_T_min 0.9720
_exptl_absorpt_correction_type multi-scan
_exptl_absorpt_process_details 'DENZO-SMN (Otwinowksi & Minor, 197)'
_exptl_crystal_colour colorless
_exptl_crystal_density_diffrn 1.291
_exptl_crystal_density_method 'not measured'
_exptl_crystal_description prism
_exptl_crystal_F_000 568
_exptl_crystal_size_max 0.30
_exptl_crystal_size_mid 0.25
_exptl_crystal_size_min 0.20
_refine_diff_density_max 0.728
_refine_diff_density_min -0.311
_refine_diff_density_rms 0.064
_refine_ls_extinction_method none
_refine_ls_goodness_of_fit_ref 1.078
_refine_ls_hydrogen_treatment mixed
_refine_ls_matrix_type full
_refine_ls_number_parameters 465
_refine_ls_number_reflns 6205
_refine_ls_number_restraints 0
_refine_ls_restrained_S_all 1.078
_refine_ls_R_factor_all 0.0944
_refine_ls_R_factor_gt 0.0644
_refine_ls_shift/su_max 0.000
_refine_ls_shift/su_mean 0.000
_refine_ls_structure_factor_coef Fsqd
_refine_ls_weighting_details 'calc w=1/[\s^2^(Fo^2^)+(0.0628P)^2^+1.4530P] where P=(Fo^2^+2Fc^2^)/3'
_refine_ls_weighting_scheme calc
_refine_ls_wR_factor_gt 0.1533
_refine_ls_wR_factor_ref 0.1708
_reflns_number_gt 4504
_reflns_number_total 6205
_reflns_threshold_expression >2sigma(I)
_cod_data_source_file jo702508w-file001.cif
_cod_data_source_block jl010
_cod_depositor_comments
;
The following automatic conversions were performed:

'_exptl_absorpt_correction_type' value 'Multi-scan' changed to
'multi-scan' according to
/usr/data/users/saulius/automatic-downloads/retrospective/ACS/lib/dictionaries/cif_core.dic
dictionary named 'cif_core.dic' version 2.4.2 from 2011-04-26.

Automatic conversion script
Id: cif_fix_values 2281 2013-09-26 08:29:07Z andrius 
;
_cod_original_cell_volume 1365.30(9)
_cod_original_sg_symbol_H-M P-1
_cod_database_code 4029578

loop_
_symmetry_equiv_pos_as_xyz
'x, y, z'
'-x, -y, -z'

loop_
_atom_site_label
_atom_site_type_symbol
_atom_site_fract_x
_atom_site_fract_y
_atom_site_fract_z
_atom_site_U_iso_or_equiv
_atom_site_adp_type
_atom_site_occupancy
_atom_site_symmetry_multiplicity
_atom_site_calc_flag
_atom_site_refinement_flags
O1 O 0.79858(18) 0.84703(16) 0.84283(14) 0.0316(4) Uani 1 1 d .
O2 O 0.50056(19) 0.45338(16) 0.59799(13) 0.0314(4) Uani 1 1 d .
O3 O 0.37355(17) 0.57839(16) 0.70874(12) 0.0270(4) Uani 1 1 d .
O4 O 0.37038(19) 0.32931(17) 0.84996(14) 0.0338(4) Uani 1 1 d .
O5 O 0.23318(18) 0.37012(19) 0.73684(16) 0.0390(4) Uani 1 1 d .
O6 O 0.6988(2) 0.40964(18) 0.92924(14) 0.0354(4) Uani 1 1 d .
O7 O 0.6251(2) 0.21462(17) 0.78361(14) 0.0346(4) Uani 1 1 d .
O8 O 0.6671(2) 0.24853(18) 0.57570(14) 0.0384(4) Uani 1 1 d .
O9 O 0.43720(19) 0.21587(16) 0.61147(13) 0.0316(4) Uani 1 1 d .
C1 C 0.6793(3) 0.7814(2) 0.86799(19) 0.0293(5) Uani 1 1 d .
C2 C 0.6754(2) 0.6740(2) 0.87349(17) 0.0257(5) Uani 1 1 d .
C3 C 0.5425(3) 0.5913(2) 0.88483(18) 0.0245(5) Uani 1 1 d .
C4 C 0.4920(2) 0.4631(2) 0.77683(17) 0.0228(4) Uani 1 1 d .
C5 C 0.6186(2) 0.3932(2) 0.75103(18) 0.0251(5) Uani 1 1 d .
C6 C 0.7647(3) 0.4848(2) 0.75763(19) 0.0270(5) Uani 1 1 d .
C7 C 0.8054(2) 0.6164(2) 0.85924(18) 0.0264(5) Uani 1 1 d .
C8 C 0.9426(3) 0.7087(2) 0.8577(2) 0.0300(5) Uani 1 1 d .
C9 C 0.8953(3) 0.7705(2) 0.78883(19) 0.0285(5) Uani 1 1 d .
C10 C 0.5647(3) 0.8547(3) 0.8900(2) 0.0371(6) Uani 1 1 d .
C11 C 0.4554(2) 0.4953(2) 0.68292(18) 0.0246(5) Uani 1 1 d .
C12 C 0.3383(3) 0.6181(3) 0.6260(2) 0.0309(5) Uani 1 1 d .
C13 C 0.2129(3) 0.5208(3) 0.5383(2) 0.0408(6) Uani 1 1 d .
C14 C 0.3591(3) 0.3789(2) 0.79181(18) 0.0268(5) Uani 1 1 d .
C15 C 0.1000(3) 0.2942(3) 0.7485(3) 0.0467(7) Uani 1 1 d .
C16 C 0.0030(4) 0.2220(5) 0.6416(3) 0.0840(14) Uani 1 1 d .
H16A H -0.0948 0.1857 0.6507 0.126 Uiso 1 1 calc R
H16B H 0.0430 0.1529 0.5934 0.126 Uiso 1 1 calc R
H16C H -0.0039 0.2795 0.6095 0.126 Uiso 1 1 calc R
C17 C 0.6498(3) 0.3428(2) 0.83368(19) 0.0291(5) Uani 1 1 d .
C18 C 0.6514(3) 0.1559(3) 0.8537(3) 0.0426(7) Uani 1 1 d .
C19 C 0.8106(4) 0.1580(3) 0.8724(3) 0.0526(8) Uani 1 1 d .
C20 C 0.5789(3) 0.2788(2) 0.63522(19) 0.0296(5) Uani 1 1 d .
C21 C 0.3817(3) 0.1120(3) 0.5018(2) 0.0421(7) Uani 1 1 d .
H21A H 0.3118 0.0408 0.5052 0.051 Uiso 1 1 calc R
H21B H 0.4641 0.0798 0.4692 0.051 Uiso 1 1 calc R
C22 C 0.3070(4) 0.1551(4) 0.4315(3) 0.0620(9) Uani 1 1 d .
H22A H 0.2663 0.0823 0.3594 0.093 Uiso 1 1 calc R
H22B H 0.3779 0.2215 0.4239 0.093 Uiso 1 1 calc R
H22C H 0.2277 0.1899 0.4649 0.093 Uiso 1 1 calc R
C23 C 1.0704(3) 0.6489(3) 0.8228(3) 0.0383(6) Uani 1 1 d .
C24 C 1.0191(3) 0.8562(2) 0.7703(2) 0.0293(5) Uani 1 1 d .
C25 C 1.0974(3) 0.9739(3) 0.8550(2) 0.0354(6) Uani 1 1 d .
C26 C 1.2123(3) 1.0511(3) 0.8371(2) 0.0381(6) Uani 1 1 d .
C27 C 1.2522(3) 1.0111(3) 0.7358(2) 0.0355(6) Uani 1 1 d .
C28 C 1.1782(3) 0.8935(3) 0.6511(2) 0.0334(6) Uani 1 1 d .
C29 C 1.0607(3) 0.8162(2) 0.6674(2) 0.0308(5) Uani 1 1 d .
H3A H 0.457(3) 0.628(3) 0.899(2) 0.036(7) Uiso 1 1 d .
H3B H 0.568(3) 0.574(3) 0.941(2) 0.039(8) Uiso 1 1 d .
H6A H 0.757(3) 0.497(2) 0.691(2) 0.029(7) Uiso 1 1 d .
H6B H 0.848(3) 0.443(3) 0.754(2) 0.032(7) Uiso 1 1 d .
H7 H 0.831(3) 0.604(3) 0.923(2) 0.032(7) Uiso 1 1 d .
H8 H 0.970(3) 0.776(3) 0.940(2) 0.038(7) Uiso 1 1 d .
H9 H 0.835(3) 0.699(2) 0.713(2) 0.027(6) Uiso 1 1 d .
H10A H 0.474(3) 0.814(3) 0.914(2) 0.046(8) Uiso 1 1 d .
H10B H 0.524(4) 0.862(3) 0.818(3) 0.064(10) Uiso 1 1 d .
H10C H 0.608(4) 0.942(4) 0.953(3) 0.076(12) Uiso 1 1 d .
H12A H 0.422(3) 0.634(3) 0.597(2) 0.034(7) Uiso 1 1 d .
H12B H 0.313(3) 0.695(3) 0.664(2) 0.031(7) Uiso 1 1 d .
H13A H 0.134(4) 0.500(3) 0.568(3) 0.050(9) Uiso 1 1 d .
H13B H 0.236(3) 0.435(3) 0.492(3) 0.047(8) Uiso 1 1 d .
H13C H 0.190(4) 0.558(3) 0.492(3) 0.053(9) Uiso 1 1 d .
H15A H 0.122(4) 0.232(4) 0.770(3) 0.068(11) Uiso 1 1 d .
H15B H 0.069(4) 0.358(4) 0.810(3) 0.060(10) Uiso 1 1 d .
H18A H 0.599(3) 0.051(3) 0.805(2) 0.039(7) Uiso 1 1 d .
H18B H 0.620(3) 0.202(3) 0.923(3) 0.043(8) Uiso 1 1 d .
H19A H 0.852(4) 0.114(4) 0.798(3) 0.075(12) Uiso 1 1 d .
H19B H 0.827(4) 0.103(4) 0.910(3) 0.077(12) Uiso 1 1 d .
H19C H 0.871(4) 0.255(4) 0.915(3) 0.065(10) Uiso 1 1 d .
H23A H 1.042(3) 0.582(3) 0.741(3) 0.047(8) Uiso 1 1 d .
H23B H 1.091(3) 0.614(3) 0.877(3) 0.046(8) Uiso 1 1 d .
H23C H 1.163(3) 0.722(3) 0.837(2) 0.036(7) Uiso 1 1 d .
H25 H 1.063(3) 1.004(3) 0.927(2) 0.040(8) Uiso 1 1 d .
H26 H 1.259(3) 1.140(3) 0.898(3) 0.048(8) Uiso 1 1 d .
H27 H 1.325(3) 1.061(3) 0.726(2) 0.040(8) Uiso 1 1 d .
H28 H 1.206(3) 0.862(3) 0.583(3) 0.046(8) Uiso 1 1 d .
H29 H 1.005(3) 0.736(3) 0.605(3) 0.044(8) Uiso 1 1 d .

loop_
_atom_site_aniso_label
_atom_site_aniso_U_11
_atom_site_aniso_U_22
_atom_site_aniso_U_33
_atom_site_aniso_U_23
_atom_site_aniso_U_13
_atom_site_aniso_U_12
O1 0.0315(9) 0.0289(9) 0.0370(9) 0.0163(8) 0.0093(7) 0.0092(7)
O2 0.0398(10) 0.0359(10) 0.0235(8) 0.0150(7) 0.0091(7) 0.0158(8)
O3 0.0300(8) 0.0318(9) 0.0225(8) 0.0137(7) 0.0034(6) 0.0125(7)
O4 0.0351(9) 0.0360(10) 0.0326(9) 0.0199(8) 0.0033(7) 0.0055(8)
O5 0.0233(9) 0.0483(11) 0.0538(12) 0.0341(10) 0.0013(8) 0.0039(8)
O6 0.0386(10) 0.0412(10) 0.0270(9) 0.0164(8) 0.0018(7) 0.0117(8)
O7 0.0407(10) 0.0307(9) 0.0357(9) 0.0183(8) -0.0013(8) 0.0114(8)
O8 0.0428(11) 0.0365(10) 0.0308(9) 0.0082(8) 0.0114(8) 0.0154(8)
O9 0.0328(9) 0.0287(9) 0.0266(8) 0.0086(7) -0.0017(7) 0.0058(7)
C1 0.0279(12) 0.0301(13) 0.0268(12) 0.0108(10) 0.0048(9) 0.0066(10)
C2 0.0254(11) 0.0300(12) 0.0201(11) 0.0093(9) 0.0047(9) 0.0084(9)
C3 0.0256(11) 0.0275(12) 0.0186(11) 0.0089(9) 0.0040(9) 0.0070(9)
C4 0.0233(11) 0.0260(11) 0.0200(10) 0.0107(9) 0.0033(8) 0.0083(9)
C5 0.0269(11) 0.0274(12) 0.0213(11) 0.0107(9) 0.0034(9) 0.0094(9)
C6 0.0257(12) 0.0296(12) 0.0254(12) 0.0110(10) 0.0049(9) 0.0100(10)
C7 0.0261(11) 0.0310(12) 0.0207(11) 0.0105(10) 0.0029(9) 0.0083(9)
C8 0.0272(12) 0.0285(12) 0.0309(13) 0.0112(11) 0.0031(10) 0.0069(10)
C9 0.0291(12) 0.0272(12) 0.0269(12) 0.0102(10) 0.0045(10) 0.0079(10)
C10 0.0374(14) 0.0337(14) 0.0452(16) 0.0192(13) 0.0121(12) 0.0151(12)
C11 0.0255(11) 0.0250(11) 0.0226(11) 0.0107(9) 0.0018(9) 0.0064(9)
C12 0.0350(13) 0.0365(14) 0.0296(13) 0.0196(11) 0.0057(10) 0.0166(11)
C13 0.0367(15) 0.0563(19) 0.0300(14) 0.0195(14) 0.0010(11) 0.0153(13)
C14 0.0279(12) 0.0265(12) 0.0237(11) 0.0093(10) 0.0039(9) 0.0077(9)
C15 0.0285(14) 0.0520(19) 0.068(2) 0.0385(18) 0.0040(13) 0.0042(13)
C16 0.043(2) 0.099(3) 0.076(3) 0.028(2) 0.0008(18) -0.018(2)
C17 0.0270(12) 0.0338(13) 0.0289(12) 0.0158(11) 0.0039(9) 0.0100(10)
C18 0.0520(17) 0.0394(16) 0.0438(16) 0.0268(14) 0.0000(13) 0.0118(13)
C19 0.0542(19) 0.0455(18) 0.056(2) 0.0237(16) -0.0093(16) 0.0142(15)
C20 0.0366(13) 0.0273(12) 0.0265(12) 0.0122(10) 0.0028(10) 0.0126(10)
C21 0.0486(16) 0.0286(13) 0.0328(14) 0.0026(11) -0.0059(12) 0.0073(12)
C22 0.071(2) 0.057(2) 0.0406(17) 0.0143(15) -0.0128(16) 0.0080(17)
C23 0.0300(13) 0.0390(15) 0.0462(16) 0.0191(13) 0.0075(11) 0.0104(11)
C24 0.0280(12) 0.0303(13) 0.0336(13) 0.0179(11) 0.0063(10) 0.0081(10)
C25 0.0435(15) 0.0326(14) 0.0262(12) 0.0109(11) 0.0082(11) 0.0073(11)
C26 0.0454(15) 0.0296(14) 0.0331(14) 0.0137(11) 0.0013(11) 0.0007(11)
C27 0.0335(14) 0.0339(14) 0.0381(14) 0.0200(12) 0.0017(11) 0.0003(11)
C28 0.0347(13) 0.0377(14) 0.0274(13) 0.0145(11) 0.0084(10) 0.0091(11)
C29 0.0303(12) 0.0267(12) 0.0298(12) 0.0099(10) 0.0004(10) 0.0046(10)

loop_
_atom_type_symbol
_atom_type_description
_atom_type_scat_dispersion_real
_atom_type_scat_dispersion_imag
_atom_type_scat_source
C C 0.0033 0.0016 'International Tables Vol C Tables 4.2.6.8 and 6.1.1.4'
H H 0.0000 0.0000 'International Tables Vol C Tables 4.2.6.8 and 6.1.1.4'
O O 0.0106 0.0060 'International Tables Vol C Tables 4.2.6.8 and 6.1.1.4'

loop_
_geom_angle_atom_site_label_1
_geom_angle_atom_site_label_2
_geom_angle_atom_site_label_3
_geom_angle
C1 O1 C9 114.23(18)
C11 O3 C12 115.72(18)
C14 O5 C15 117.0(2)
C17 O7 C18 116.2(2)
C20 O9 C21 117.5(2)
C2 C1 O1 123.3(2)
C2 C1 C10 127.6(2)
O1 C1 C10 109.0(2)
C1 C2 C3 124.8(2)
C1 C2 C7 122.1(2)
C3 C2 C7 112.9(2)
C2 C3 C4 108.57(18)
C2 C3 H3A 115.3(16)
C4 C3 H3A 107.1(16)
C2 C3 H3B 108.6(19)
C4 C3 H3B 108.6(19)
H3A C3 H3B 108(2)
C14 C4 C11 112.54(18)
C14 C4 C3 107.51(17)
C11 C4 C3 107.88(18)
C14 C4 C5 110.03(18)
C11 C4 C5 108.02(17)
C3 C4 C5 110.87(18)
C20 C5 C17 108.24(19)
C20 C5 C6 107.86(18)
C17 C5 C6 106.46(18)
C20 C5 C4 110.96(18)
C17 C5 C4 111.58(18)
C6 C5 C4 111.54(18)
C7 C6 C5 114.76(19)
C7 C6 H6A 109.0(15)
C5 C6 H6A 108.1(15)
C7 C6 H6B 109.0(16)
C5 C6 H6B 110.1(16)
H6A C6 H6B 106(2)
C2 C7 C8 111.3(2)
C2 C7 C6 109.94(19)
C8 C7 C6 113.27(19)
C2 C7 H7 109.2(16)
C8 C7 H7 104.8(16)
C6 C7 H7 108.2(16)
C23 C8 C7 114.3(2)
C23 C8 C9 113.8(2)
C7 C8 C9 107.69(19)
C23 C8 H8 109.6(16)
C7 C8 H8 100.7(16)
C9 C8 H8 109.9(16)
O1 C9 C24 107.33(19)
O1 C9 C8 108.76(19)
C24 C9 C8 115.0(2)
O1 C9 H9 106.8(14)
C24 C9 H9 108.5(14)
C8 C9 H9 110.1(14)
C1 C10 H10A 113.4(17)
C1 C10 H10B 111.1(19)
H10A C10 H10B 107(2)
C1 C10 H10C 109(2)
H10A C10 H10C 106(3)
H10B C10 H10C 111(3)
O2 C11 O3 124.3(2)
O2 C11 C4 123.7(2)
O3 C11 C4 112.01(18)
O3 C12 C13 111.7(2)
O3 C12 H12A 109.3(17)
C13 C12 H12A 111.5(17)
O3 C12 H12B 104.8(16)
C13 C12 H12B 110.5(17)
H12A C12 H12B 109(2)
C12 C13 H13A 111(2)
C12 C13 H13B 113.8(18)
H13A C13 H13B 105(3)
C12 C13 H13C 106(2)
H13A C13 H13C 112(3)
H13B C13 H13C 109(3)
O4 C14 O5 124.7(2)
O4 C14 C4 122.1(2)
O5 C14 C4 113.20(19)
O5 C15 C16 108.3(3)
O5 C15 H15A 111(2)
C16 C15 H15A 107(2)
O5 C15 H15B 102(2)
C16 C15 H15B 120(2)
H15A C15 H15B 108(3)
C15 C16 H16A 109.5
C15 C16 H16B 109.5
H16A C16 H16B 109.5
C15 C16 H16C 109.5
H16A C16 H16C 109.5
H16B C16 H16C 109.5
O6 C17 O7 124.0(2)
O6 C17 C5 124.6(2)
O7 C17 C5 111.22(19)
O7 C18 C19 111.1(3)
O7 C18 H18A 106.8(15)
C19 C18 H18A 101.4(15)
O7 C18 H18B 108.6(18)
C19 C18 H18B 110.6(18)
H18A C18 H18B 118(2)
C18 C19 H19A 113(2)
C18 C19 H19B 112(2)
H19A C19 H19B 102(3)
C18 C19 H19C 107(2)
H19A C19 H19C 108(3)
H19B C19 H19C 115(3)
O8 C20 O9 124.8(2)
O8 C20 C5 123.6(2)
O9 C20 C5 111.56(19)
O9 C21 C22 111.2(2)
O9 C21 H21A 109.4
C22 C21 H21A 109.4
O9 C21 H21B 109.4
C22 C21 H21B 109.4
H21A C21 H21B 108.0
C21 C22 H22A 109.5
C21 C22 H22B 109.5
H22A C22 H22B 109.5
C21 C22 H22C 109.5
H22A C22 H22C 109.5
H22B C22 H22C 109.5
C8 C23 H23A 109.1(18)
C8 C23 H23B 104.3(17)
H23A C23 H23B 116(2)
C8 C23 H23C 108.5(16)
H23A C23 H23C 112(2)
H23B C23 H23C 107(2)
C25 C24 C29 118.7(2)
C25 C24 C9 121.1(2)
C29 C24 C9 120.2(2)
C26 C25 C24 120.5(2)
C26 C25 H25 121.3(17)
C24 C25 H25 118.0(17)
C27 C26 C25 120.4(3)
C27 C26 H26 121.4(18)
C25 C26 H26 117.9(18)
C26 C27 C28 120.2(3)
C26 C27 H27 119(2)
C28 C27 H27 121(2)
C27 C28 C29 119.9(2)
C27 C28 H28 122(2)
C29 C28 H28 118(2)
C28 C29 C24 120.2(2)
C28 C29 H29 118.8(18)
C24 C29 H29 120.9(18)

loop_
_geom_bond_atom_site_label_1
_geom_bond_atom_site_label_2
_geom_bond_distance
O1 C1 1.394(3)
O1 C9 1.443(3)
O2 C11 1.207(3)
O3 C11 1.331(3)
O3 C12 1.463(3)
O4 C14 1.203(3)
O5 C14 1.330(3)
O5 C15 1.460(3)
O6 C17 1.204(3)
O7 C17 1.347(3)
O7 C18 1.461(3)
O8 C20 1.209(3)
O9 C20 1.337(3)
O9 C21 1.454(3)
C1 C2 1.319(3)
C1 C10 1.500(3)
C2 C3 1.498(3)
C2 C7 1.516(3)
C3 C4 1.561(3)
C3 H3A 0.99(3)
C3 H3B 0.91(3)
C4 C14 1.530(3)
C4 C11 1.546(3)
C4 C5 1.575(3)
C5 C20 1.546(3)
C5 C17 1.546(3)
C5 C6 1.550(3)
C6 C7 1.540(3)
C6 H6A 0.99(3)
C6 H6B 1.01(3)
C7 C8 1.534(3)
C7 H7 0.97(3)
C8 C23 1.532(4)
C8 C9 1.534(3)
C8 H8 1.04(3)
C9 C24 1.508(3)
C9 H9 1.05(3)
C10 H10A 1.04(3)
C10 H10B 1.08(4)
C10 H10C 1.00(4)
C12 C13 1.501(4)
C12 H12A 0.93(3)
C12 H12B 0.93(3)
C13 H13A 0.91(3)
C13 H13B 1.03(3)
C13 H13C 0.96(4)
C15 C16 1.470(5)
C15 H15A 0.96(4)
C15 H15B 0.98(4)
C16 H16A 0.9800
C16 H16B 0.9800
C16 H16C 0.9800
C18 C19 1.506(4)
C18 H18A 1.11(3)
C18 H18B 0.98(3)
C19 H19A 1.08(4)
C19 H19B 1.03(4)
C19 H19C 1.06(4)
C21 C22 1.487(4)
C21 H21A 0.9900
C21 H21B 0.9900
C22 H22A 0.9800
C22 H22B 0.9800
C22 H22C 0.9800
C23 H23A 1.04(3)
C23 H23B 1.03(3)
C23 H23C 1.04(3)
C24 C25 1.392(4)
C24 C29 1.403(3)
C25 C26 1.388(4)
C25 H25 1.00(3)
C26 C27 1.375(4)
C26 H26 1.01(3)
C27 C28 1.381(4)
C27 H27 0.87(3)
C28 C29 1.394(4)
C28 H28 0.93(3)
C29 H29 0.98(3)

loop_
_geom_torsion_atom_site_label_1
_geom_torsion_atom_site_label_2
_geom_torsion_atom_site_label_3
_geom_torsion_atom_site_label_4
_geom_torsion
C9 O1 C1 C2 19.5(3)
C9 O1 C1 C10 -162.3(2)
O1 C1 C2 C3 -171.1(2)
C10 C1 C2 C3 11.0(4)
O1 C1 C2 C7 3.7(4)
C10 C1 C2 C7 -174.2(2)
C1 C2 C3 C4 111.7(3)
C7 C2 C3 C4 -63.4(2)
C2 C3 C4 C14 178.32(19)
C2 C3 C4 C11 -60.1(2)
C2 C3 C4 C5 58.0(2)
C14 C4 C5 C20 70.8(2)
C11 C4 C5 C20 -52.4(2)
C3 C4 C5 C20 -170.36(18)
C14 C4 C5 C17 -49.9(2)
C11 C4 C5 C17 -173.15(18)
C3 C4 C5 C17 68.8(2)
C14 C4 C5 C6 -168.87(18)
C11 C4 C5 C6 67.9(2)
C3 C4 C5 C6 -50.1(2)
C20 C5 C6 C7 168.61(19)
C17 C5 C6 C7 -75.4(2)
C4 C5 C6 C7 46.5(3)
C1 C2 C7 C8 9.5(3)
C3 C2 C7 C8 -175.17(18)
C1 C2 C7 C6 -116.8(2)
C3 C2 C7 C6 58.5(2)
C5 C6 C7 C2 -49.4(3)
C5 C6 C7 C8 -174.56(19)
C2 C7 C8 C23 -169.3(2)
C6 C7 C8 C23 -44.8(3)
C2 C7 C8 C9 -41.8(2)
C6 C7 C8 C9 82.6(2)
C1 O1 C9 C24 -178.61(19)
C1 O1 C9 C8 -53.7(2)
C23 C8 C9 O1 -167.5(2)
C7 C8 C9 O1 64.7(2)
C23 C8 C9 C24 -47.2(3)
C7 C8 C9 C24 -175.0(2)
C12 O3 C11 O2 0.3(3)
C12 O3 C11 C4 177.76(18)
C14 C4 C11 O2 -110.4(3)
C3 C4 C11 O2 131.2(2)
C5 C4 C11 O2 11.3(3)
C14 C4 C11 O3 72.2(2)
C3 C4 C11 O3 -46.3(2)
C5 C4 C11 O3 -166.15(18)
C11 O3 C12 C13 80.6(3)
C15 O5 C14 O4 -0.2(4)
C15 O5 C14 C4 -178.5(2)
C11 C4 C14 O4 169.3(2)
C3 C4 C14 O4 -72.0(3)
C5 C4 C14 O4 48.8(3)
C11 C4 C14 O5 -12.3(3)
C3 C4 C14 O5 106.4(2)
C5 C4 C14 O5 -132.8(2)
C14 O5 C15 C16 -140.8(3)
C18 O7 C17 O6 4.3(4)
C18 O7 C17 C5 179.8(2)
C20 C5 C17 O6 171.7(2)
C6 C5 C17 O6 55.9(3)
C4 C5 C17 O6 -66.0(3)
C20 C5 C17 O7 -3.9(3)
C6 C5 C17 O7 -119.6(2)
C4 C5 C17 O7 118.5(2)
C17 O7 C18 C19 -84.6(3)
C21 O9 C20 O8 -7.0(4)
C21 O9 C20 C5 175.2(2)
C17 C5 C20 O8 -94.1(3)
C6 C5 C20 O8 20.7(3)
C4 C5 C20 O8 143.1(2)
C17 C5 C20 O9 83.7(2)
C6 C5 C20 O9 -161.50(19)
C4 C5 C20 O9 -39.1(3)
C20 O9 C21 C22 -98.0(3)
O1 C9 C24 C25 50.7(3)
C8 C9 C24 C25 -70.5(3)
O1 C9 C24 C29 -131.5(2)
C8 C9 C24 C29 107.4(3)
C29 C24 C25 C26 1.4(4)
C9 C24 C25 C26 179.2(2)
C24 C25 C26 C27 -1.3(4)
C25 C26 C27 C28 0.0(4)
C26 C27 C28 C29 1.4(4)
C27 C28 C29 C24 -1.3(4)
C25 C24 C29 C28 0.0(4)
C9 C24 C29 C28 -177.9(2)
